data_7132551
loop_
_publ_author_name
'Zhang, Xin'
'Mao, Lijun'
'He, Rongjing'
'Shi, Yanting'
'Li, Lingyi'
'Li, Shuo'
'Zhu, Chenghao'
'Zhang, Yanjing'
'Ma, Da'

_publ_section_title
;
 Tunable cyclic operation of dissipative molecular switches based on anion
 recognition.
;
_journal_issue 9
_journal_name_full 'Chemical communications (Cambridge, England)'
_journal_page_first 1180
_journal_page_last 1183
_journal_paper_doi 10.1039/d3cc05912j
_journal_volume 60
_journal_year 2024
_chemical_formula_sum 'C62 H62 N14 O18 S2'
_chemical_formula_weight 1355.37
_space_group_crystal_system triclinic
_space_group_IT_number 2
_space_group_name_Hall '-P 1'
_space_group_name_H-M_alt 'P -1'
_atom_sites_solution_hydrogens mixed
_audit_creation_method SHELXL-2019/2
_audit_update_record
;
2023-10-06 deposited with the CCDC.	2023-12-29 downloaded from the CCDC.
;
_cell_angle_alpha 103.568(5)
_cell_angle_beta 105.921(4)
_cell_angle_gamma 102.220(4)
_cell_formula_units_Z 1
_cell_length_a 8.6132(6)
_cell_length_b 14.1366(11)
_cell_length_c 15.1958(12)
_cell_measurement_reflns_used 9902
_cell_measurement_temperature 223(2)
_cell_measurement_theta_max 71.91
_cell_measurement_theta_min 3.18
_cell_volume 1652.5(2)
_computing_cell_refinement 'Bruker SAINT'
_computing_data_collection 'Bruker APEX2'
_computing_data_reduction 'Bruker SAINT'
_computing_molecular_graphics 'Bruker SHELXTL'
_computing_publication_material 'Bruker SHELXTL'
_computing_structure_refinement 'SHELXL-2019/2 (Sheldrick, 2019)'
_computing_structure_solution 'SHELXT 2018/2 (Sheldrick, 2018)'
_diffrn_ambient_temperature 223(2)
_diffrn_measured_fraction_theta_full 0.999
_diffrn_measured_fraction_theta_max 0.996
_diffrn_measurement_device_type 'Bruker APEX-II CCD'
_diffrn_measurement_method '\f and \w scans'
_diffrn_radiation_type CuK\a
_diffrn_radiation_wavelength 1.54178
_diffrn_reflns_av_R_equivalents 0.0291
_diffrn_reflns_av_unetI/netI 0.0453
_diffrn_reflns_Laue_measured_fraction_full 0.999
_diffrn_reflns_Laue_measured_fraction_max 0.996
_diffrn_reflns_limit_h_max 10
_diffrn_reflns_limit_h_min -9
_diffrn_reflns_limit_k_max 17
_diffrn_reflns_limit_k_min -17
_diffrn_reflns_limit_l_max 18
_diffrn_reflns_limit_l_min -18
_diffrn_reflns_number 12552
_diffrn_reflns_point_group_measured_fraction_full 0.999
_diffrn_reflns_point_group_measured_fraction_max 0.996
_diffrn_reflns_theta_full 67.679
_diffrn_reflns_theta_max 72.488
_diffrn_reflns_theta_min 3.182
_exptl_absorpt_coefficient_mu 1.419
_exptl_absorpt_correction_T_max 0.774
_exptl_absorpt_correction_T_min 0.671
_exptl_absorpt_correction_type multi-scan
_exptl_absorpt_process_details sadabs
_exptl_crystal_colour yellow
_exptl_crystal_density_diffrn 1.362
_exptl_crystal_description polyhedral
_exptl_crystal_F_000 708
_exptl_crystal_size_max 0.180
_exptl_crystal_size_mid 0.150
_exptl_crystal_size_min 0.100
_refine_diff_density_max 0.337
_refine_diff_density_min -0.352
_refine_diff_density_rms 0.046
_refine_ls_extinction_method none
_refine_ls_goodness_of_fit_ref 1.023
_refine_ls_hydrogen_treatment mixed
_refine_ls_matrix_type full
_refine_ls_number_parameters 481
_refine_ls_number_reflns 6539
_refine_ls_number_restraints 36
_refine_ls_restrained_S_all 1.024
_refine_ls_R_factor_all 0.0687
_refine_ls_R_factor_gt 0.0519
_refine_ls_shift/su_max 0.000
_refine_ls_shift/su_mean 0.000
_refine_ls_structure_factor_coef Fsqd
_refine_ls_weighting_details 'w=1/[\s^2^(Fo^2^)+(0.0589P)^2^+0.9910P] where P=(Fo^2^+2Fc^2^)/3'
_refine_ls_weighting_scheme calc
_refine_ls_wR_factor_gt 0.1303
_refine_ls_wR_factor_ref 0.1452
_reflns_Friedel_coverage 0.000
_reflns_number_gt 5092
_reflns_number_total 6539
_reflns_threshold_expression 'I > 2\s(I)'
_cod_data_source_file d3cc05912j2.cif
_cod_data_source_block platon_sq
_cod_depositor_comments 'Adding full bibliography for 7132551.cif.'
_cod_database_code 7132551
_shelx_shelxl_version_number 2019/2
_shelx_space_group_comment
; 
The symmetry employed for this shelxl refinement is uniquely defined 
by the following loop, which should always be used as a source of 
symmetry information in preference to the above space-group names. 
They are only intended as comments. 
;
_shelx_estimated_absorpt_t_min 0.784
_shelx_estimated_absorpt_t_max 0.871

loop_
_space_group_symop_operation_xyz
'x, y, z'
'-x, -y, -z'

loop_
_atom_site_label
_atom_site_type_symbol
_atom_site_fract_x
_atom_site_fract_y
_atom_site_fract_z
_atom_site_U_iso_or_equiv
_atom_site_adp_type
_atom_site_occupancy
_atom_site_site_symmetry_order
_atom_site_calc_flag
_atom_site_refinement_flags_posn
_atom_site_refinement_flags_adp
_atom_site_refinement_flags_occupancy
_atom_site_disorder_assembly
_atom_site_disorder_group
S1 S 0.53169(8) 0.98596(6) 0.74221(5) 0.0596(2) Uani 1 1 d . . . . .
N1 N 0.6040(2) 0.88942(17) 0.73482(15) 0.0537(5) Uani 1 1 d . . . . .
N2 N 0.6922(2) 1.07377(17) 0.74995(14) 0.0513(5) Uani 1 1 d . . . . .
N3 N 0.6782(3) 0.69265(15) 0.64502(15) 0.0480(5) Uani 1 1 d . . . . .
N4 N 0.4946(2) 0.62984(13) 0.50100(14) 0.0409(4) Uani 1 1 d . . . . .
N5 N 0.5119(2) 0.66230(13) 0.36187(13) 0.0402(4) Uani 1 1 d . . . . .
N6 N 0.5562(3) 0.70304(17) 0.23100(14) 0.0528(5) Uani 1 1 d . . . . .
N7 N 0.7940(3) 0.76684(18) 0.21627(15) 0.0577(6) Uani 1 1 d . . . . .
O1 O 0.1711(2) 0.69114(13) 0.98520(15) 0.0607(5) Uani 1 1 d . . . . .
O2 O -0.0871(2) 0.66632(13) 0.99128(17) 0.0687(6) Uani 1 1 d . . . . .
O3 O 1.04629(19) 0.19545(13) 0.51065(13) 0.0532(4) Uani 1 1 d . . . . .
O4 O 0.8676(3) 0.28843(14) 0.5018(2) 0.0799(7) Uani 1 1 d . . . . .
C1 C 0.7644(3) 0.92327(19) 0.73822(15) 0.0448(5) Uani 1 1 d . . . . .
C2 C 0.8792(3) 0.8638(2) 0.73376(16) 0.0494(6) Uani 1 1 d . . . . .
C3 C 1.0356(3) 0.9134(2) 0.73806(19) 0.0580(7) Uani 1 1 d . . . . .
H3 H 1.114298 0.876754 0.735364 0.070 Uiso 1 1 calc R U . . .
C4 C 1.0848(3) 1.0179(2) 0.74643(19) 0.0582(7) Uani 1 1 d . . . . .
H4 H 1.194698 1.047764 0.748436 0.070 Uiso 1 1 calc R U . . .
C5 C 0.9799(3) 1.0775(2) 0.75173(16) 0.0478(5) Uani 1 1 d . . . . .
C6 C 0.8141(3) 1.02839(19) 0.74657(15) 0.0443(5) Uani 1 1 d . . . . .
C7 C 0.8311(4) 0.7541(2) 0.72835(19) 0.0579(6) Uani 1 1 d . . . . .
H7C H 0.925047 0.726691 0.723798 0.069 Uiso 1 1 calc R U . . .
H7D H 0.811112 0.748525 0.787658 0.069 Uiso 1 1 calc R U . . .
C8 C 0.6532(3) 0.68923(17) 0.55413(17) 0.0417(5) Uani 1 1 d . . . . .
H8 H 0.733(3) 0.7222(19) 0.5308(19) 0.051(7) Uiso 1 1 d . . . . .
C9 C 0.4204(3) 0.59380(19) 0.5615(2) 0.0531(6) Uani 1 1 d . . . . .
H9 H 0.310528 0.549948 0.543317 0.064 Uiso 1 1 calc R U . . .
C10 C 0.5336(4) 0.6328(2) 0.6505(2) 0.0565(7) Uani 1 1 d . . . . .
H10 H 0.517985 0.621752 0.706547 0.068 Uiso 1 1 calc R U . . .
C11 C 0.4163(3) 0.61320(15) 0.40106(17) 0.0408(5) Uani 1 1 d . . . . .
C12 C 0.2519(3) 0.5518(2) 0.3521(2) 0.0590(7) Uani 1 1 d . . . . .
H12 H 0.189354 0.516794 0.382685 0.071 Uiso 1 1 calc R U . . .
C13 C 0.1844(3) 0.5443(3) 0.2572(2) 0.0739(9) Uani 1 1 d . . . . .
H13 H 0.072498 0.503949 0.221482 0.089 Uiso 1 1 calc R U . . .
C14 C 0.2788(3) 0.5953(2) 0.2134(2) 0.0673(8) Uani 1 1 d . . . . .
H14 H 0.233710 0.591606 0.148470 0.081 Uiso 1 1 calc R U . . .
C15 C 0.4431(3) 0.65230(18) 0.26958(17) 0.0469(5) Uani 1 1 d . . . . .
C16 C 0.7232(3) 0.74041(18) 0.27671(17) 0.0454(5) Uani 1 1 d . . . . .
H16 H 0.780(3) 0.7467(19) 0.341(2) 0.050(7) Uiso 1 1 d . . . . .
C17 C 0.6695(4) 0.7452(3) 0.1289(2) 0.0937(13) Uani 1 1 d . . . . .
H17C H 0.685938 0.756156 0.073035 0.112 Uiso 1 1 calc R U . . .
C18 C 0.5212(4) 0.7060(3) 0.1376(2) 0.0869(11) Uani 1 1 d . . . . .
H18B H 0.414092 0.684550 0.089544 0.104 Uiso 1 1 calc R U . . .
C19 C 0.9748(3) 0.8116(2) 0.2383(2) 0.0564(6) Uani 1 1 d . . . . .
H19A H 1.009152 0.775645 0.186875 0.068 Uiso 1 1 calc R U . . .
H19B H 1.037421 0.802175 0.298413 0.068 Uiso 1 1 calc R U . . .
C20 C 0.0458(3) 0.72118(16) 0.98935(17) 0.0426(5) Uani 1 1 d . . . . .
C21 C -0.0785(3) 0.96503(15) 0.99216(14) 0.0346(4) Uani 1 1 d . . . . .
C22 C -0.0845(3) 0.86276(15) 0.98595(15) 0.0372(4) Uani 1 1 d . . . . .
H22 H -0.187866 0.815825 0.975818 0.045 Uiso 1 1 calc R U . . .
C23 C 0.0567(3) 0.83033(15) 0.99435(15) 0.0371(4) Uani 1 1 d . . . . .
C24 C 0.2118(3) 0.90086(16) 1.00908(16) 0.0415(5) Uani 1 1 d . . . . .
H24 H 0.308816 0.879118 1.014316 0.050 Uiso 1 1 calc R U . . .
C25 C 0.2225(3) 1.00027(16) 1.01583(16) 0.0412(5) Uani 1 1 d . . . . .
H25 H 0.326909 1.046131 1.025913 0.049 Uiso 1 1 calc R U . . .
C26 C 0.9042(3) 0.20686(17) 0.50309(16) 0.0429(5) Uani 1 1 d . . . . .
C27 C 0.6610(3) -0.06182(16) 0.47545(17) 0.0412(5) Uani 1 1 d . . . . .
H27 H 0.676375 -0.126909 0.462639 0.049 Uiso 1 1 calc R U . . .
C28 C 0.7835(3) 0.01885(16) 0.47849(16) 0.0404(5) Uani 1 1 d . . . . .
H28O H 0.882146 0.008637 0.468064 0.049 Uiso 1 1 calc R U . . .
C29 C 0.7644(2) 0.11764(15) 0.49708(15) 0.0360(4) Uani 1 1 d . . . . .
C30 C 0.6191(3) 0.13106(15) 0.51122(16) 0.0386(5) Uani 1 1 d . . . . .
H30 H 0.605464 0.196575 0.522932 0.046 Uiso 1 1 calc R U . . .
C31 C 0.4893(2) 0.04939(15) 0.50874(14) 0.0336(4) Uani 1 1 d . . . . .
O5 O 0.4111(3) 0.3716(2) 0.13494(18) 0.0849(7) Uani 1 1 d D . . . .
H5A H 0.480(5) 0.424(3) 0.129(4) 0.139(19) Uiso 1 1 d D . . . .
H5B H 0.312(3) 0.368(3) 0.096(3) 0.100(13) Uiso 1 1 d D . . . .
O6 O 0.8537(4) 0.51241(18) 0.0671(2) 0.0910(8) Uani 1 1 d D . . . .
H6A H 0.875(5) 0.552(2) 0.034(2) 0.087(11) Uiso 1 1 d D . . . .
H6B H 0.872(6) 0.456(2) 0.046(3) 0.121(16) Uiso 1 1 d D . . . .
O7 O 0.8520(3) 0.54367(18) 0.3841(3) 0.1083(10) Uani 1 1 d D U . . .
H7A H 0.943(5) 0.593(3) 0.426(3) 0.162 Uiso 1 1 d D U . . .
H7B H 0.892(6) 0.489(3) 0.377(4) 0.162 Uiso 1 1 d D U . . .
O8 O 0.6925(5) 0.5302(2) 0.1965(3) 0.1189(12) Uani 1 1 d D U . . .
H8A H 0.748(7) 0.505(4) 0.241(3) 0.15(3) Uiso 1 1 d D . . . .
H8B H 0.754(5) 0.525(3) 0.158(3) 0.121(16) Uiso 1 1 d D . . . .
O9 O 0.871(3) 0.3448(15) 0.3230(14) 0.090(4) Uani 0.33(2) 1 d . U P . .
O9' O 0.9572(16) 0.3729(4) 0.3780(10) 0.093(3) Uani 0.67(2) 1 d . U P . .

loop_
_atom_site_aniso_label
_atom_site_aniso_U_11
_atom_site_aniso_U_22
_atom_site_aniso_U_33
_atom_site_aniso_U_23
_atom_site_aniso_U_13
_atom_site_aniso_U_12
S1 0.0353(3) 0.0793(5) 0.0599(4) 0.0140(3) 0.0158(3) 0.0174(3)
N1 0.0381(10) 0.0701(13) 0.0474(11) 0.0130(10) 0.0139(8) 0.0118(9)
N2 0.0414(10) 0.0711(13) 0.0418(10) 0.0148(9) 0.0134(8) 0.0218(10)
N3 0.0519(11) 0.0503(11) 0.0509(11) 0.0197(9) 0.0243(9) 0.0202(9)
N4 0.0407(10) 0.0341(9) 0.0561(11) 0.0146(8) 0.0282(9) 0.0116(7)
N5 0.0359(9) 0.0379(9) 0.0435(10) 0.0066(7) 0.0164(8) 0.0072(7)
N6 0.0410(10) 0.0690(13) 0.0420(11) 0.0157(9) 0.0125(8) 0.0070(9)
N7 0.0489(12) 0.0755(15) 0.0407(11) 0.0192(10) 0.0145(9) 0.0022(10)
O1 0.0535(10) 0.0417(9) 0.0964(14) 0.0268(9) 0.0297(10) 0.0218(8)
O2 0.0590(11) 0.0470(10) 0.1222(18) 0.0453(11) 0.0442(12) 0.0213(8)
O3 0.0327(8) 0.0584(10) 0.0655(11) 0.0203(8) 0.0167(7) 0.0066(7)
O4 0.0589(12) 0.0457(10) 0.150(2) 0.0384(12) 0.0521(13) 0.0149(9)
C1 0.0351(11) 0.0619(14) 0.0341(11) 0.0108(10) 0.0112(9) 0.0130(10)
C2 0.0484(13) 0.0661(15) 0.0342(11) 0.0130(10) 0.0134(10) 0.0219(11)
C3 0.0451(13) 0.0787(18) 0.0532(15) 0.0144(13) 0.0208(11) 0.0256(13)
C4 0.0418(13) 0.0817(19) 0.0536(15) 0.0170(13) 0.0241(11) 0.0173(12)
C5 0.0413(12) 0.0676(15) 0.0328(11) 0.0131(10) 0.0146(9) 0.0125(11)
C6 0.0372(11) 0.0650(15) 0.0299(10) 0.0120(10) 0.0120(8) 0.0157(10)
C7 0.0616(16) 0.0690(17) 0.0450(14) 0.0190(12) 0.0147(12) 0.0267(13)
C8 0.0422(12) 0.0412(11) 0.0491(13) 0.0184(10) 0.0230(10) 0.0126(9)
C9 0.0563(14) 0.0467(13) 0.0744(18) 0.0269(12) 0.0413(14) 0.0174(11)
C10 0.0693(17) 0.0591(15) 0.0687(17) 0.0348(13) 0.0450(15) 0.0296(13)
C11 0.0366(11) 0.0329(10) 0.0541(13) 0.0079(9) 0.0226(10) 0.0096(8)
C12 0.0384(12) 0.0587(15) 0.0723(18) 0.0117(13) 0.0245(12) 0.0015(11)
C13 0.0354(13) 0.085(2) 0.073(2) 0.0033(16) 0.0122(13) -0.0053(13)
C14 0.0394(13) 0.089(2) 0.0532(15) 0.0047(14) 0.0097(11) 0.0060(13)
C15 0.0363(11) 0.0515(13) 0.0467(13) 0.0061(10) 0.0157(10) 0.0087(10)
C16 0.0411(12) 0.0551(14) 0.0376(12) 0.0123(10) 0.0147(10) 0.0099(10)
C17 0.068(2) 0.144(3) 0.0451(16) 0.0401(19) 0.0082(14) -0.014(2)
C18 0.0567(17) 0.132(3) 0.0493(16) 0.0374(18) 0.0023(13) -0.0067(18)
C19 0.0467(13) 0.0721(17) 0.0531(14) 0.0221(13) 0.0242(11) 0.0106(12)
C20 0.0476(12) 0.0376(11) 0.0486(12) 0.0191(9) 0.0182(10) 0.0159(10)
C21 0.0412(11) 0.0347(10) 0.0317(10) 0.0124(8) 0.0155(8) 0.0125(8)
C22 0.0425(11) 0.0343(10) 0.0395(11) 0.0154(8) 0.0181(9) 0.0107(8)
C23 0.0456(11) 0.0338(10) 0.0359(10) 0.0139(8) 0.0160(9) 0.0136(9)
C24 0.0428(11) 0.0408(11) 0.0476(12) 0.0173(9) 0.0183(10) 0.0180(9)
C25 0.0404(11) 0.0376(11) 0.0483(12) 0.0160(9) 0.0182(9) 0.0097(9)
C26 0.0376(11) 0.0430(12) 0.0461(12) 0.0135(9) 0.0154(9) 0.0071(9)
C27 0.0379(11) 0.0361(11) 0.0553(13) 0.0144(9) 0.0197(10) 0.0171(9)
C28 0.0327(10) 0.0456(12) 0.0466(12) 0.0142(9) 0.0148(9) 0.0172(9)
C29 0.0301(10) 0.0376(10) 0.0378(11) 0.0111(8) 0.0099(8) 0.0083(8)
C30 0.0377(11) 0.0313(10) 0.0479(12) 0.0111(9) 0.0159(9) 0.0118(8)
C31 0.0307(10) 0.0337(10) 0.0364(10) 0.0093(8) 0.0108(8) 0.0125(8)
O5 0.0638(14) 0.118(2) 0.0741(15) 0.0431(14) 0.0213(12) 0.0184(14)
O6 0.154(3) 0.0560(13) 0.1053(19) 0.0419(13) 0.0812(19) 0.0489(15)
O7 0.0779(16) 0.0558(13) 0.193(3) 0.0278(16) 0.071(2) 0.0039(11)
O8 0.150(3) 0.0793(18) 0.153(3) 0.027(2) 0.102(3) 0.0290(19)
O9 0.100(8) 0.120(8) 0.085(8) 0.051(7) 0.047(7) 0.064(6)
O9' 0.114(6) 0.073(3) 0.137(8) 0.050(3) 0.089(6) 0.036(3)

loop_
_atom_type_symbol
_atom_type_description
_atom_type_scat_dispersion_real
_atom_type_scat_dispersion_imag
_atom_type_scat_source
C C 0.0181 0.0091 'International Tables Vol C Tables 4.2.6.8 and 6.1.1.4'
H H 0.0000 0.0000 'International Tables Vol C Tables 4.2.6.8 and 6.1.1.4'
N N 0.0311 0.0180 'International Tables Vol C Tables 4.2.6.8 and 6.1.1.4'
O O 0.0492 0.0322 'International Tables Vol C Tables 4.2.6.8 and 6.1.1.4'
S S 0.3331 0.5567 'International Tables Vol C Tables 4.2.6.8 and 6.1.1.4'

loop_
_geom_angle_atom_site_label_1
_geom_angle_atom_site_label_2
_geom_angle_atom_site_label_3
_geom_angle
_geom_angle_site_symmetry_1
_geom_angle_site_symmetry_3
_geom_angle_publ_flag
N2 S1 N1 101.54(11) . . ?
C1 N1 S1 106.10(18) . . ?
C6 N2 S1 105.52(18) . . ?
C8 N3 C10 109.0(2) . . ?
C8 N3 C7 126.1(2) . . ?
C10 N3 C7 124.8(2) . . ?
C8 N4 C9 108.3(2) . . ?
C8 N4 C11 124.92(18) . . ?
C9 N4 C11 126.7(2) . . ?
C11 N5 C15 116.90(19) . . ?
C16 N6 C18 108.7(2) . . ?
C16 N6 C15 123.4(2) . . ?
C18 N6 C15 127.0(2) . . ?
C16 N7 C17 108.6(2) . . ?
C16 N7 C19 125.6(2) . . ?
C17 N7 C19 125.8(2) . . ?
N1 C1 C6 112.9(2) . . ?
N1 C1 C2 126.1(2) . . ?
C6 C1 C2 120.9(2) . . ?
C3 C2 C1 116.4(2) . . ?
C3 C2 C7 121.9(2) . . ?
C1 C2 C7 121.7(2) . . ?
C2 C3 C4 122.6(2) . . ?
C2 C3 H3 118.7 . . ?
C4 C3 H3 118.7 . . ?
C5 C4 C3 122.9(2) . . ?
C5 C4 H4 118.6 . . ?
C3 C4 H4 118.6 . . ?
C4 C5 C6 116.4(2) . . ?
C4 C5 C19 125.3(2) . 2_776 ?
C6 C5 C19 118.2(2) . 2_776 ?
N2 C6 C1 113.9(2) . . ?
N2 C6 C5 125.3(2) . . ?
C1 C6 C5 120.8(2) . . ?
N3 C7 C2 112.3(2) . . ?
N3 C7 H7C 109.1 . . ?
C2 C7 H7C 109.1 . . ?
N3 C7 H7D 109.1 . . ?
C2 C7 H7D 109.1 . . ?
H7C C7 H7D 107.9 . . ?
N3 C8 N4 107.99(19) . . ?
N3 C8 H8 125.9(16) . . ?
N4 C8 H8 126.1(16) . . ?
C10 C9 N4 107.4(2) . . ?
C10 C9 H9 126.3 . . ?
N4 C9 H9 126.3 . . ?
C9 C10 N3 107.3(2) . . ?
C9 C10 H10 126.3 . . ?
N3 C10 H10 126.3 . . ?
N5 C11 C12 124.4(2) . . ?
N5 C11 N4 114.37(19) . . ?
C12 C11 N4 121.2(2) . . ?
C13 C12 C11 117.0(2) . . ?
C13 C12 H12 121.5 . . ?
C11 C12 H12 121.5 . . ?
C12 C13 C14 120.6(2) . . ?
C12 C13 H13 119.7 . . ?
C14 C13 H13 119.7 . . ?
C13 C14 C15 116.8(3) . . ?
C13 C14 H14 121.6 . . ?
C15 C14 H14 121.6 . . ?
N5 C15 C14 124.2(2) . . ?
N5 C15 N6 113.74(19) . . ?
C14 C15 N6 122.0(2) . . ?
N7 C16 N6 108.4(2) . . ?
N7 C16 H16 125.9(16) . . ?
N6 C16 H16 125.7(16) . . ?
C18 C17 N7 108.0(3) . . ?
C18 C17 H17C 126.0 . . ?
N7 C17 H17C 126.0 . . ?
C17 C18 N6 106.4(3) . . ?
C17 C18 H18B 126.8 . . ?
N6 C18 H18B 126.8 . . ?
N7 C19 C5 112.5(2) . 2_776 ?
N7 C19 H19A 109.1 . . ?
C5 C19 H19A 109.1 2_776 . ?
N7 C19 H19B 109.1 . . ?
C5 C19 H19B 109.1 2_776 . ?
H19A C19 H19B 107.8 . . ?
O2 C20 O1 123.8(2) . . ?
O2 C20 C23 118.0(2) . . ?
O1 C20 C23 118.2(2) . . ?
C25 C21 C22 122.42(19) 2_577 . ?
C25 C21 C21 119.1(2) 2_577 2_577 ?
C22 C21 C21 118.5(2) . 2_577 ?
C23 C22 C21 121.73(19) . . ?
C23 C22 H22 119.1 . . ?
C21 C22 H22 119.1 . . ?
C22 C23 C24 119.03(18) . . ?
C22 C23 C20 120.08(19) . . ?
C24 C23 C20 120.88(19) . . ?
C25 C24 C23 120.9(2) . . ?
C25 C24 H24 119.6 . . ?
C23 C24 H24 119.6 . . ?
C24 C25 C21 120.8(2) . 2_577 ?
C24 C25 H25 119.6 . . ?
C21 C25 H25 119.6 2_577 . ?
O3 C26 O4 124.9(2) . . ?
O3 C26 C29 118.4(2) . . ?
O4 C26 C29 116.7(2) . . ?
C28 C27 C31 121.17(19) . 2_656 ?
C28 C27 H27 119.4 . . ?
C31 C27 H27 119.4 2_656 . ?
C27 C28 C29 120.98(19) . . ?
C27 C28 H28O 119.5 . . ?
C29 C28 H28O 119.5 . . ?
C30 C29 C28 118.77(19) . . ?
C30 C29 C26 121.05(19) . . ?
C28 C29 C26 120.17(18) . . ?
C29 C30 C31 121.97(19) . . ?
C29 C30 H30 119.0 . . ?
C31 C30 H30 119.0 . . ?
C30 C31 C27 122.90(18) . 2_656 ?
C30 C31 C31 118.8(2) . 2_656 ?
C27 C31 C31 118.3(2) 2_656 2_656 ?
H5A O5 H5B 103(3) . . ?
H6A O6 H6B 111(3) . . ?
H7A O7 H7B 102(4) . . ?
H8A O8 H8B 100(4) . . ?

loop_
_geom_bond_atom_site_label_1
_geom_bond_atom_site_label_2
_geom_bond_distance
_geom_bond_site_symmetry_2
_geom_bond_publ_flag
S1 N2 1.607(2) . ?
S1 N1 1.609(2) . ?
N1 C1 1.345(3) . ?
N2 C6 1.347(3) . ?
N3 C8 1.326(3) . ?
N3 C10 1.385(3) . ?
N3 C7 1.475(3) . ?
N4 C8 1.347(3) . ?
N4 C9 1.386(3) . ?
N4 C11 1.421(3) . ?
N5 C11 1.317(3) . ?
N5 C15 1.324(3) . ?
N6 C16 1.337(3) . ?
N6 C18 1.381(3) . ?
N6 C15 1.422(3) . ?
N7 C16 1.314(3) . ?
N7 C17 1.377(4) . ?
N7 C19 1.461(3) . ?
O1 C20 1.252(3) . ?
O2 C20 1.251(3) . ?
O3 C26 1.246(3) . ?
O4 C26 1.261(3) . ?
C1 C6 1.421(4) . ?
C1 C2 1.432(3) . ?
C2 C3 1.357(4) . ?
C2 C7 1.495(4) . ?
C3 C4 1.413(4) . ?
C3 H3 0.9400 . ?
C4 C5 1.364(4) . ?
C4 H4 0.9400 . ?
C5 C6 1.421(3) . ?
C5 C19 1.494(4) 2_776 ?
C7 H7C 0.9800 . ?
C7 H7D 0.9800 . ?
C8 H8 0.94(3) . ?
C9 C10 1.335(4) . ?
C9 H9 0.9400 . ?
C10 H10 0.9400 . ?
C11 C12 1.382(3) . ?
C12 C13 1.369(4) . ?
C12 H12 0.9400 . ?
C13 C14 1.377(4) . ?
C13 H13 0.9400 . ?
C14 C15 1.383(3) . ?
C14 H14 0.9400 . ?
C16 H16 0.94(3) . ?
C17 C18 1.335(5) . ?
C17 H17C 0.9400 . ?
C18 H18B 0.9400 . ?
C19 H19A 0.9800 . ?
C19 H19B 0.9800 . ?
C20 C23 1.508(3) . ?
C21 C25 1.413(3) 2_577 ?
C21 C22 1.415(3) . ?
C21 C21 1.418(4) 2_577 ?
C22 C23 1.373(3) . ?
C22 H22 0.9400 . ?
C23 C24 1.412(3) . ?
C24 C25 1.366(3) . ?
C24 H24 0.9400 . ?
C25 H25 0.9400 . ?
C26 C29 1.514(3) . ?
C27 C28 1.362(3) . ?
C27 C31 1.418(3) 2_656 ?
C27 H27 0.9400 . ?
C28 C29 1.412(3) . ?
C28 H28O 0.9400 . ?
C29 C30 1.370(3) . ?
C30 C31 1.413(3) . ?
C30 H30 0.9400 . ?
C31 C31 1.420(4) 2_656 ?
O5 H5A 0.88(3) . ?
O5 H5B 0.88(2) . ?
O6 H6A 0.85(2) . ?
O6 H6B 0.85(2) . ?
O7 H7A 0.89(3) . ?
O7 H7B 0.90(3) . ?
O8 H8A 0.91(3) . ?
O8 H8B 0.88(3) . ?

loop_
_geom_hbond_atom_site_label_D
_geom_hbond_atom_site_label_H
_geom_hbond_atom_site_label_A
_geom_hbond_distance_DH
_geom_hbond_distance_HA
_geom_hbond_distance_DA
_geom_hbond_angle_DHA
_geom_hbond_site_symmetry_A
_geom_hbond_publ_flag
C7 H7C O9 0.98 2.39 3.354(10) 167.8 2_766 yes
C7 H7C O9' 0.98 2.42 3.285(5) 147.4 2_766 yes
C8 H8 O3 0.94(3) 2.33(3) 3.270(3) 173(2) 2_766 yes
C10 H10 O5 0.94 2.29 3.180(4) 157.7 2_666 yes
C12 H12 O9' 0.94 2.50 3.360(6) 151.4 1_455 yes
C16 H16 O3 0.94(3) 2.18(3) 3.090(3) 163(2) 2_766 yes
C18 H18B O1 0.94 2.29 3.189(4) 160.4 1_554 yes
O5 H5A O8 0.88(3) 1.93(3) 2.692(4) 143(4) . yes
O5 H5B O2 0.88(2) 1.90(3) 2.775(3) 169(4) 2_566 yes
O6 H6A O2 0.85(2) 1.88(2) 2.711(3) 163(3) 1_654 yes
O6 H6B O1 0.85(2) 1.95(3) 2.744(3) 155(4) 2_666 yes
O7 H7A O4 0.89(3) 1.91(3) 2.796(3) 170(5) 2_766 yes
O7 H7B O9 0.90(3) 1.96(3) 2.801(16) 154(5) . yes
O7 H7B O9' 0.90(3) 1.85(3) 2.744(7) 170(5) . yes
O8 H8A O7 0.91(3) 1.99(4) 2.745(6) 139(5) . yes
O8 H8B O6 0.88(3) 1.82(3) 2.696(4) 172(4) . yes

loop_
_geom_torsion_atom_site_label_1
_geom_torsion_atom_site_label_2
_geom_torsion_atom_site_label_3
_geom_torsion_atom_site_label_4
_geom_torsion
_geom_torsion_site_symmetry_1
_geom_torsion_site_symmetry_2
_geom_torsion_site_symmetry_3
_geom_torsion_site_symmetry_4
_geom_torsion_publ_flag
N2 S1 N1 C1 -0.01(18) . . . . ?
N1 S1 N2 C6 0.19(17) . . . . ?
S1 N1 C1 C6 -0.2(2) . . . . ?
S1 N1 C1 C2 -179.84(19) . . . . ?
N1 C1 C2 C3 179.7(2) . . . . ?
C6 C1 C2 C3 0.1(3) . . . . ?
N1 C1 C2 C7 -2.5(4) . . . . ?
C6 C1 C2 C7 177.9(2) . . . . ?
C1 C2 C3 C4 0.0(4) . . . . ?
C7 C2 C3 C4 -177.8(2) . . . . ?
C2 C3 C4 C5 0.6(4) . . . . ?
C3 C4 C5 C6 -1.1(4) . . . . ?
C3 C4 C5 C19 179.3(2) . . . 2_776 ?
S1 N2 C6 C1 -0.3(2) . . . . ?
S1 N2 C6 C5 -179.58(18) . . . . ?
N1 C1 C6 N2 0.3(3) . . . . ?
C2 C1 C6 N2 -180.0(2) . . . . ?
N1 C1 C6 C5 179.6(2) . . . . ?
C2 C1 C6 C5 -0.7(3) . . . . ?
C4 C5 C6 N2 -179.6(2) . . . . ?
C19 C5 C6 N2 0.0(3) 2_776 . . . ?
C4 C5 C6 C1 1.2(3) . . . . ?
C19 C5 C6 C1 -179.2(2) 2_776 . . . ?
C8 N3 C7 C2 52.3(3) . . . . ?
C10 N3 C7 C2 -124.2(2) . . . . ?
C3 C2 C7 N3 -125.3(3) . . . . ?
C1 C2 C7 N3 57.1(3) . . . . ?
C10 N3 C8 N4 1.0(3) . . . . ?
C7 N3 C8 N4 -176.0(2) . . . . ?
C9 N4 C8 N3 -1.1(2) . . . . ?
C11 N4 C8 N3 175.35(18) . . . . ?
C8 N4 C9 C10 0.9(3) . . . . ?
C11 N4 C9 C10 -175.5(2) . . . . ?
N4 C9 C10 N3 -0.3(3) . . . . ?
C8 N3 C10 C9 -0.4(3) . . . . ?
C7 N3 C10 C9 176.6(2) . . . . ?
C15 N5 C11 C12 0.9(3) . . . . ?
C15 N5 C11 N4 -177.75(18) . . . . ?
C8 N4 C11 N5 -0.6(3) . . . . ?
C9 N4 C11 N5 175.3(2) . . . . ?
C8 N4 C11 C12 -179.3(2) . . . . ?
C9 N4 C11 C12 -3.4(3) . . . . ?
N5 C11 C12 C13 -1.7(4) . . . . ?
N4 C11 C12 C13 176.9(2) . . . . ?
C11 C12 C13 C14 0.7(5) . . . . ?
C12 C13 C14 C15 0.8(5) . . . . ?
C11 N5 C15 C14 0.9(4) . . . . ?
C11 N5 C15 N6 -176.92(19) . . . . ?
C13 C14 C15 N5 -1.7(4) . . . . ?
C13 C14 C15 N6 175.9(3) . . . . ?
C16 N6 C15 N5 12.4(3) . . . . ?
C18 N6 C15 N5 179.8(3) . . . . ?
C16 N6 C15 C14 -165.5(3) . . . . ?
C18 N6 C15 C14 1.9(5) . . . . ?
C17 N7 C16 N6 -0.5(4) . . . . ?
C19 N7 C16 N6 179.6(2) . . . . ?
C18 N6 C16 N7 0.2(3) . . . . ?
C15 N6 C16 N7 169.6(2) . . . . ?
C16 N7 C17 C18 0.6(5) . . . . ?
C19 N7 C17 C18 -179.5(3) . . . . ?
N7 C17 C18 N6 -0.4(5) . . . . ?
C16 N6 C18 C17 0.1(4) . . . . ?
C15 N6 C18 C17 -168.8(3) . . . . ?
C16 N7 C19 C5 -106.2(3) . . . 2_776 ?
C17 N7 C19 C5 73.9(4) . . . 2_776 ?
C25 C21 C22 C23 -179.7(2) 2_577 . . . ?
C21 C21 C22 C23 -0.2(3) 2_577 . . . ?
C21 C22 C23 C24 -0.3(3) . . . . ?
C21 C22 C23 C20 178.74(19) . . . . ?
O2 C20 C23 C22 -10.0(3) . . . . ?
O1 C20 C23 C22 171.2(2) . . . . ?
O2 C20 C23 C24 169.1(2) . . . . ?
O1 C20 C23 C24 -9.7(3) . . . . ?
C22 C23 C24 C25 0.6(3) . . . . ?
C20 C23 C24 C25 -178.5(2) . . . . ?
C23 C24 C25 C21 -0.3(3) . . . 2_577 ?
C31 C27 C28 C29 -0.3(3) 2_656 . . . ?
C27 C28 C29 C30 -0.6(3) . . . . ?
C27 C28 C29 C26 178.2(2) . . . . ?
O3 C26 C29 C30 164.6(2) . . . . ?
O4 C26 C29 C30 -14.1(3) . . . . ?
O3 C26 C29 C28 -14.1(3) . . . . ?
O4 C26 C29 C28 167.1(2) . . . . ?
C28 C29 C30 C31 0.7(3) . . . . ?
C26 C29 C30 C31 -178.11(19) . . . . ?
C29 C30 C31 C27 179.1(2) . . . 2_656 ?
C29 C30 C31 C31 0.2(4) . . . 2_656 ?
